data_4307277
loop_
_publ_author_name
'Teresita Munguia'
'Marcela L\'opez-Cardoso'
'Francisco Cervantes-Lee'
'Keith H. Pannell'

_publ_section_title
;
Intramolecular Chalcogen-Tin Interactions in (o-MeE-C6H4)CH2SnPh3-nCln (E
= S, O; n= 0, 1, 2), Characterized by X-ray Diffraction and 119Sn Solution
and Solid-State NMR
;
_journal_name_full 'Inorganic Chemistry'
_journal_page_first 1305
_journal_page_last 1314
_journal_paper_doi 10.1021/ic061811s
_journal_volume 46
_journal_year 2007
_chemical_formula_sum 'C20 H19 Cl S Sn'
_chemical_formula_weight 445.55
_chemical_name_systematic
; 
 (2-thiomethylbenzyl)triphenyltin 
;
_space_group_IT_number 14
_symmetry_cell_setting monoclinic
_symmetry_space_group_name_Hall '-P 2ybc'
_symmetry_space_group_name_H-M 'P 1 21/c 1'
_atom_sites_solution_hydrogens geom
_atom_sites_solution_primary direct
_atom_sites_solution_secondary difmap
_audit_creation_method SHELXL-97
_cell_angle_alpha 90.00
_cell_angle_beta 113.8220(10)
_cell_angle_gamma 90.00
_cell_formula_units_Z 4
_cell_length_a 8.8031(6)
_cell_length_b 27.5903(18)
_cell_length_c 8.5728(6)
_cell_measurement_reflns_used 4520
_cell_measurement_temperature 293(2)
_cell_measurement_theta_max 27.272
_cell_measurement_theta_min 2.529
_cell_volume 1904.8(2)
_computing_cell_refinement 'Bruker SMART V5.625, 2001'
_computing_data_collection 'Bruker SMART V5.625, 2001'
_computing_data_reduction 'Bruker SAINT V5.622, 2001'
_computing_molecular_graphics 'Bruker SHELXTL V6.10, 2000'
_computing_publication_material 'Bruker SHELXTL V6.10, 2000'
_computing_structure_refinement 'SHELXL-97 (Sheldrick, 1997)'
_computing_structure_solution 'SHELXS-97 (Sheldrick, 1990)'
_diffrn_ambient_temperature 293(2)
_diffrn_measured_fraction_theta_full 0.933
_diffrn_measured_fraction_theta_max 0.933
_diffrn_measurement_device_type 'Bruker APEX CCD area detector'
_diffrn_measurement_method 'phi and omega scans'
_diffrn_radiation_monochromator graphite
_diffrn_radiation_source 'fine-focus sealed tube'
_diffrn_radiation_type MoK\a
_diffrn_radiation_wavelength 0.71073
_diffrn_reflns_av_R_equivalents 0.0188
_diffrn_reflns_av_sigmaI/netI 0.0254
_diffrn_reflns_limit_h_max 10
_diffrn_reflns_limit_h_min -11
_diffrn_reflns_limit_k_max 33
_diffrn_reflns_limit_k_min -36
_diffrn_reflns_limit_l_max 11
_diffrn_reflns_limit_l_min -11
_diffrn_reflns_number 11995
_diffrn_reflns_theta_full 28.26
_diffrn_reflns_theta_max 28.26
_diffrn_reflns_theta_min 1.48
_exptl_absorpt_coefficient_mu 1.588
_exptl_absorpt_correction_T_max 0.9107
_exptl_absorpt_correction_T_min 0.7852
_exptl_absorpt_correction_type 'Bruker SADABS V2.05'
_exptl_crystal_colour colorless
_exptl_crystal_density_diffrn 1.554
_exptl_crystal_density_meas ?
_exptl_crystal_density_method 'not measured'
_exptl_crystal_description prism
_exptl_crystal_F_000 888
_exptl_crystal_size_max 0.16
_exptl_crystal_size_mid 0.12
_exptl_crystal_size_min 0.06
_refine_diff_density_max 0.491
_refine_diff_density_min -0.289
_refine_diff_density_rms 0.060
_refine_ls_extinction_method none
_refine_ls_goodness_of_fit_ref 0.425
_refine_ls_hydrogen_treatment mixed
_refine_ls_matrix_type full
_refine_ls_number_parameters 209
_refine_ls_number_reflns 4411
_refine_ls_number_restraints 0
_refine_ls_restrained_S_all 0.425
_refine_ls_R_factor_all 0.0382
_refine_ls_R_factor_gt 0.0292
_refine_ls_shift/su_max 1.285
_refine_ls_shift/su_mean 0.110
_refine_ls_structure_factor_coef Fsqd
_refine_ls_weighting_details 'calc w=1/[\s^2^(Fo^2^)+(0.1093P)^2^+13.0580P] where P=(Fo^2^+2Fc^2^)/3'
_refine_ls_weighting_scheme calc
_refine_ls_wR_factor_gt 0.0764
_refine_ls_wR_factor_ref 0.0919
_reflns_number_gt 3610
_reflns_number_total 4411
_reflns_threshold_expression >2sigma(I)
_cod_data_source_file ic061811ssi20060922_123928_4.cif
_cod_data_source_block tm853
_cod_depositor_comments
;
The following automatic conversions were performed:
'_symmetry_cell_setting' value 'Monoclinic' changed to 'monoclinic'
according to '/home/saulius/struct/CIF-dictionaries/cif_core.dic'
dictionary named 'cif_core.dic' version 2.4.1 from 2010-06-29.

Automatic conversion script
Id: cif_fix_enum 1527 2010-12-29 10:47:43Z saulius 

The following automatic conversions were performed:

'_exptl_crystal_density_meas' value 'not_measured' was changed to '?'
- the value is perceived as not measured.

Automatic conversion script
Id: cif_fix_values 3008 2015-01-20 13:52:24Z robertas 
;
_cod_database_code 4307277

loop_
_symmetry_equiv_pos_as_xyz
'x, y, z'
'-x, y+1/2, -z+1/2'
'-x, -y, -z'
'x, -y-1/2, z-1/2'

loop_
_atom_site_label
_atom_site_type_symbol
_atom_site_fract_x
_atom_site_fract_y
_atom_site_fract_z
_atom_site_U_iso_or_equiv
_atom_site_adp_type
_atom_site_occupancy
_atom_site_symmetry_multiplicity
_atom_site_calc_flag
_atom_site_refinement_flags
_atom_site_disorder_assembly
_atom_site_disorder_group
Sn1 Sn 0.28621(3) 0.398108(8) 0.80451(3) 0.04732(9) Uani 1 1 d . . .
Cl1 Cl 0.52915(13) 0.41485(4) 1.06098(13) 0.0765(3) Uani 1 1 d . . .
S2 S -0.03223(11) 0.39928(3) 0.47736(12) 0.0574(2) Uani 1 1 d . . .
C1 C 0.1916(4) 0.47009(12) 0.7263(5) 0.0614(9) Uani 1 1 d . . .
H1A H 0.2554 0.4931 0.8136 0.074 Uiso 1 1 calc R . .
H1B H 0.2037 0.4785 0.6220 0.074 Uiso 1 1 calc R . .
C2 C 0.0137(5) 0.47315(12) 0.6974(4) 0.0581(8) Uani 1 1 d . . .
C3 C -0.1054(4) 0.44022(12) 0.5895(4) 0.0537(7) Uani 1 1 d . . .
C4 C -0.2679(5) 0.44136(16) 0.5720(5) 0.0708(10) Uani 1 1 d . . .
H4 H -0.3447 0.4196 0.4993 0.085 Uiso 1 1 calc R . .
C5 C -0.3162(6) 0.4745(2) 0.6618(6) 0.0849(13) Uani 1 1 d . . .
H5 H -0.4251 0.4747 0.6527 0.102 Uiso 1 1 calc R . .
C6 C -0.2029(6) 0.50791(19) 0.7661(6) 0.0837(13) Uani 1 1 d . . .
H6 H -0.2367 0.5308 0.8251 0.100 Uiso 1 1 calc R . .
C7 C -0.0399(6) 0.50739(14) 0.7830(5) 0.0696(10) Uani 1 1 d . . .
H7 H 0.0346 0.5302 0.8523 0.084 Uiso 1 1 calc R . .
C8 C -0.1574(5) 0.34646(15) 0.4530(6) 0.0780(11) Uani 1 1 d . . .
H8A H -0.1577 0.3377 0.5613 0.117 Uiso 1 1 calc R . .
H8B H -0.1128 0.3202 0.4111 0.117 Uiso 1 1 calc R . .
H8C H -0.2690 0.3531 0.3735 0.117 Uiso 1 1 calc R . .
C9 C 0.1522(4) 0.35319(11) 0.9083(4) 0.0474(7) Uani 1 1 d . . .
C10 C 0.1838(5) 0.30388(12) 0.9250(5) 0.0579(8) Uani 1 1 d . . .
H10 H 0.2588 0.2907 0.8853 0.070 Uiso 1 1 calc R . .
C11 C 0.1062(6) 0.27372(14) 0.9995(6) 0.0714(10) Uani 1 1 d . . .
H11 H 0.1291 0.2407 1.0101 0.086 Uiso 1 1 calc R . .
C12 C -0.0051(6) 0.29326(16) 1.0576(5) 0.0750(11) Uani 1 1 d . . .
H12 H -0.0571 0.2733 1.1086 0.090 Uiso 1 1 calc R . .
C13 C -0.0401(5) 0.34176(16) 1.0411(5) 0.0717(10) Uani 1 1 d . . .
H13 H -0.1164 0.3546 1.0797 0.086 Uiso 1 1 calc R . .
C14 C 0.0384(5) 0.37184(13) 0.9667(5) 0.0596(8) Uani 1 1 d . . .
H14 H 0.0143 0.4048 0.9558 0.072 Uiso 1 1 calc R . .
C15 C 0.3958(4) 0.35652(13) 0.6674(4) 0.0539(7) Uani 1 1 d . . .
C16 C 0.5163(6) 0.32262(16) 0.7519(6) 0.0746(11) Uani 1 1 d . . .
H16 H 0.5576 0.3207 0.8702 0.090 Uiso 1 1 calc R . .
C17 C 0.5768(7) 0.29153(18) 0.6649(8) 0.0958(16) Uani 1 1 d . . .
H17 H 0.6574 0.2688 0.7248 0.115 Uiso 1 1 calc R . .
C18 C 0.5192(8) 0.2938(2) 0.4911(9) 0.0968(17) Uani 1 1 d . . .
H18 H 0.5583 0.2724 0.4320 0.116 Uiso 1 1 calc R . .
C19 C 0.4024(7) 0.3283(3) 0.4049(7) 0.1017(19) Uani 1 1 d . . .
H19 H 0.3650 0.3308 0.2871 0.122 Uiso 1 1 calc R . .
C20 C 0.3406(5) 0.3591(2) 0.4911(5) 0.0797(12) Uani 1 1 d . . .
H20 H 0.2608 0.3819 0.4307 0.096 Uiso 1 1 calc R . .

loop_
_atom_site_aniso_label
_atom_site_aniso_U_11
_atom_site_aniso_U_22
_atom_site_aniso_U_33
_atom_site_aniso_U_23
_atom_site_aniso_U_13
_atom_site_aniso_U_12
Sn1 0.04872(14) 0.04594(13) 0.04220(13) 0.00391(8) 0.01308(9) -0.00205(8)
Cl1 0.0645(5) 0.0829(6) 0.0567(5) -0.0052(5) -0.0018(4) -0.0065(5)
S2 0.0517(4) 0.0614(5) 0.0524(5) 0.0045(4) 0.0142(4) -0.0061(4)
C1 0.062(2) 0.0462(17) 0.062(2) 0.0108(15) 0.0106(16) -0.0076(15)
C2 0.066(2) 0.0461(17) 0.0536(18) 0.0166(14) 0.0153(16) 0.0042(15)
C3 0.0518(17) 0.0516(17) 0.0514(17) 0.0162(14) 0.0144(14) 0.0035(13)
C4 0.056(2) 0.081(3) 0.069(2) 0.014(2) 0.0190(18) 0.0061(18)
C5 0.069(3) 0.107(4) 0.080(3) 0.023(3) 0.032(2) 0.022(3)
C6 0.097(3) 0.085(3) 0.071(3) 0.010(2) 0.036(3) 0.028(3)
C7 0.084(3) 0.055(2) 0.060(2) 0.0111(16) 0.0185(19) 0.0107(18)
C8 0.069(2) 0.062(2) 0.092(3) 0.002(2) 0.021(2) -0.0097(19)
C9 0.0503(16) 0.0479(16) 0.0396(14) 0.0019(12) 0.0137(13) -0.0024(13)
C10 0.067(2) 0.0487(17) 0.0589(19) -0.0005(15) 0.0264(16) 0.0000(15)
C11 0.086(3) 0.0465(18) 0.079(3) 0.0089(17) 0.030(2) -0.0065(18)
C12 0.084(3) 0.076(3) 0.069(2) 0.009(2) 0.034(2) -0.017(2)
C13 0.075(2) 0.084(3) 0.067(2) 0.000(2) 0.041(2) -0.001(2)
C14 0.071(2) 0.0529(19) 0.0580(19) 0.0006(15) 0.0292(17) 0.0027(16)
C15 0.0490(16) 0.0624(19) 0.0532(17) -0.0032(15) 0.0236(14) -0.0106(14)
C16 0.086(3) 0.074(3) 0.078(3) 0.009(2) 0.048(2) 0.007(2)
C17 0.121(4) 0.069(3) 0.136(5) 0.008(3) 0.091(4) 0.012(3)
C18 0.107(4) 0.092(3) 0.127(4) -0.048(3) 0.084(4) -0.041(3)
C19 0.077(3) 0.168(6) 0.073(3) -0.042(3) 0.042(3) -0.038(3)
C20 0.059(2) 0.124(4) 0.053(2) -0.007(2) 0.0200(18) -0.010(2)

loop_
_atom_type_symbol
_atom_type_description
_atom_type_scat_dispersion_real
_atom_type_scat_dispersion_imag
_atom_type_scat_source
C C 0.0033 0.0016 'International Tables Vol C Tables 4.2.6.8 and 6.1.1.4'
H H 0.0000 0.0000 'International Tables Vol C Tables 4.2.6.8 and 6.1.1.4'
S S 0.1246 0.1234 'International Tables Vol C Tables 4.2.6.8 and 6.1.1.4'
Sn Sn -0.6537 1.4246 'International Tables Vol C Tables 4.2.6.8 and 6.1.1.4'
Cl Cl 0.1484 0.1585 'International Tables Vol C Tables 4.2.6.8 and 6.1.1.4'

loop_
_geom_angle_atom_site_label_1
_geom_angle_atom_site_label_2
_geom_angle_atom_site_label_3
_geom_angle
_geom_angle_site_symmetry_1
_geom_angle_site_symmetry_3
_geom_angle_publ_flag
C15 Sn1 C9 111.49(13) . . ?
C15 Sn1 C1 121.93(15) . . ?
C9 Sn1 C1 117.08(13) . . ?
C15 Sn1 Cl1 100.00(10) . . ?
C9 Sn1 Cl1 99.60(9) . . ?
C1 Sn1 Cl1 101.32(10) . . ?
C3 S2 C8 104.0(2) . . ?
C2 C1 Sn1 110.7(2) . . ?
C7 C2 C3 117.5(4) . . ?
C7 C2 C1 120.7(4) . . ?
C3 C2 C1 121.7(3) . . ?
C4 C3 C2 121.3(4) . . ?
C4 C3 S2 123.1(3) . . ?
C2 C3 S2 115.5(3) . . ?
C5 C4 C3 119.9(4) . . ?
C4 C5 C6 120.1(4) . . ?
C7 C6 C5 120.4(4) . . ?
C6 C7 C2 120.7(4) . . ?
C10 C9 C14 118.1(3) . . ?
C10 C9 Sn1 119.4(2) . . ?
C14 C9 Sn1 122.4(2) . . ?
C11 C10 C9 121.5(4) . . ?
C10 C11 C12 119.2(4) . . ?
C13 C12 C11 120.6(4) . . ?
C14 C13 C12 120.0(4) . . ?
C13 C14 C9 120.7(3) . . ?
C20 C15 C16 117.6(4) . . ?
C20 C15 Sn1 122.3(3) . . ?
C16 C15 Sn1 119.9(3) . . ?
C17 C16 C15 121.4(4) . . ?
C18 C17 C16 120.5(5) . . ?
C17 C18 C19 119.0(5) . . ?
C18 C19 C20 120.7(5) . . ?
C15 C20 C19 120.8(5) . . ?

loop_
_geom_bond_atom_site_label_1
_geom_bond_atom_site_label_2
_geom_bond_distance
_geom_bond_site_symmetry_2
_geom_bond_publ_flag
Sn1 C15 2.132(3) . ?
Sn1 C9 2.137(3) . ?
Sn1 C1 2.153(3) . ?
Sn1 Cl1 2.4130(9) . ?
S2 C3 1.765(4) . ?
S2 C8 1.788(4) . ?
C1 C2 1.486(5) . ?
C2 C7 1.390(5) . ?
C2 C3 1.413(5) . ?
C3 C4 1.377(5) . ?
C4 C5 1.370(6) . ?
C5 C6 1.386(7) . ?
C6 C7 1.382(6) . ?
C9 C10 1.385(4) . ?
C9 C14 1.387(5) . ?
C10 C11 1.385(5) . ?
C11 C12 1.376(6) . ?
C12 C13 1.368(6) . ?
C13 C14 1.389(5) . ?
C15 C20 1.390(5) . ?
C15 C16 1.380(6) . ?
C16 C17 1.377(6) . ?
C17 C18 1.368(8) . ?
C18 C19 1.376(9) . ?
C19 C20 1.374(7) . ?

loop_
_cod_related_entry_id
_cod_related_entry_database
_cod_related_entry_code
1 ChemSpider 30660839
